data_7250518
loop_
_publ_author_name
'Beccaria, Roberta'
'Pizzi, Andrea'
'Chakalov, Edem R.'
'Resnati, Giuseppe'
'Tolstoy, Peter'

_publ_section_title
;
 Proton Delocalization in Short Hydrogen Bonds Assembling HSeO4-- Anions
 into Supramolecular Adducts
;
_journal_name_full 'Physical Chemistry Chemical Physics'
_journal_paper_doi 10.1039/D5CP01211B
_journal_year 2025
_chemical_formula_moiety 'H O4 Se, C5 H5 N'
_chemical_formula_sum 'C5 H6 N O4 Se'
_chemical_formula_weight 223.07
_space_group_crystal_system monoclinic
_space_group_IT_number 15
_space_group_name_Hall '-C 2yc'
_space_group_name_H-M_alt 'C 1 2/c 1'
_atom_sites_solution_hydrogens mixed
_atom_sites_solution_primary dual
_audit_creation_date 2025-01-16
_audit_creation_method
;
Olex2 1.5
(compiled 2023.08.24 svn.re1ec1418 for OlexSys, GUI svn.r6817)
;
_audit_update_record
;
2025-01-17 deposited with the CCDC.	2025-06-06 downloaded from the CCDC.
;
_cell_angle_alpha 90
_cell_angle_beta 115.2773(14)
_cell_angle_gamma 90
_cell_formula_units_Z 8
_cell_length_a 18.0562(2)
_cell_length_b 5.15783(5)
_cell_length_c 16.9795(2)
_cell_measurement_reflns_used 9364
_cell_measurement_temperature 298.01(10)
_cell_measurement_theta_max 75.0770
_cell_measurement_theta_min 2.8050
_cell_volume 1429.91(3)
_computing_cell_refinement 'CrysAlisPro 1.171.42.55a (Rigaku OD, 2022)'
_computing_data_collection 'CrysAlisPro 1.171.42.55a (Rigaku OD, 2022)'
_computing_data_reduction 'CrysAlisPro 1.171.42.55a (Rigaku OD, 2022)'
_computing_molecular_graphics 'Olex2 1.5 (Dolomanov et al., 2009)'
_computing_publication_material 'Olex2 1.5 (Dolomanov et al., 2009)'
_computing_structure_refinement 'SHELXL 2018/3 (Sheldrick, 2015)'
_computing_structure_solution 'SHELXT 2014/4 (Sheldrick, 2014)'
_diffrn_ambient_environment air
_diffrn_ambient_temperature 298.01(10)
_diffrn_detector 'Hybrid Pixel Array Detector'
_diffrn_detector_area_resol_mean 10.0000
_diffrn_detector_type HyPix
_diffrn_measured_fraction_theta_full 1.000
_diffrn_measured_fraction_theta_max 0.964
_diffrn_measurement_details
;
List of Runs (angles in degrees, time in seconds):

  # Type    Start    End  Width  t~exp~   \w     \q     \k     \f   Frames
#--------------------------------------------------------------------------
  1  \w     54.00  99.00   0.50    0.05    --  105.25 -95.00 -30.00   90
  2  \w    -71.00 -19.00   0.50    0.05    --  -91.75  61.00-150.00  104
  3  \w    -71.00 -19.00   0.50    0.05    --  -91.75  61.00-120.00  104
  4  \w    -51.00 -20.00   0.50    0.05    --  -91.75  45.00-150.00   62
  5  \w    -51.00 -20.00   0.50    0.05    --  -91.75  45.00-180.00   62
  6  \w    -71.00 -19.00   0.50    0.05    --  -91.75  61.00  30.00  104
  7  \w    -51.00 -20.00   0.50    0.05    --  -91.75  45.00 120.00   62
  8  \w    -51.00 -20.00   0.50    0.05    --  -91.75  45.00 150.00   62
  9  \w    -42.00  26.00   0.50    0.05    --  -47.32  37.00  49.00  136
 10  \w   -120.00 -25.00   0.50    0.05    --  -47.32 -77.00-180.00  190
 11  \w   -163.00 -69.00   0.50    0.05    --  -91.75 -77.00-150.00  188
 12  \w   -163.00 -69.00   0.50    0.05    --  -91.75 -77.00 150.00  188
 13  \w   -163.00 -72.00   0.50    0.05    --  -91.75 -69.00 143.01  182
 14  \w   -163.00 -69.00   0.50    0.05    --  -91.75 -77.00 176.16  188
 15  \w   -163.00 -77.00   0.50    0.05    --  -91.75 -55.00 160.22  172
 16  \w   -163.00 -70.00   0.50    0.05    --  -91.75 -75.00 162.08  186
 17  \w   -163.00 -78.00   0.50    0.05    --  -91.75 -52.00 171.36  170
 18  \w   -163.00 -72.00   0.50    0.05    --  -91.75 -69.00 133.03  182
 19  \w   -163.00 -79.00   0.50    0.05    --  -91.75 -45.00 150.00  168
 20  \w   -163.00 -70.00   0.50    0.05    --  -91.75 -74.00 125.43  186
 21  \w   -163.00 -75.00   0.50    0.05    --  -91.75 -61.00  90.00  176
 22  \w   -165.00 -79.00   0.50    0.05    --  -91.75 -37.00-106.00  172
 23  \w   -166.00 -79.00   0.50    0.05    --  -91.75 -30.00-180.00  174
 24  \w   -120.00 -35.00   0.50    0.05    --  -47.32 -37.00-106.00  170
 25  \w    -27.00  26.00   0.50    0.05    --   47.32 -19.00  90.00  106
 26  \w     33.00 105.00   0.50    0.05    --  105.25 -77.00  60.00  144
 27  \w     33.00  71.00   0.50    0.05    --  105.25 -61.00   0.00   76
 28  \w     42.00  70.00   0.50    0.05    --  105.25 -61.00 -30.00   56
 29  \w     33.00  71.00   0.50    0.05    --  105.25 -61.00 -60.00   76
 30  \w     33.00  71.00   0.50    0.05    --  105.25 -61.00 -90.00   76
 31  \w     33.00  71.00   0.50    0.05    --  105.25 -61.00-120.00   76
 32  \w    -26.00  42.00   0.50    0.05    --   47.32 -37.00-106.00  136
 33  \w     93.00 178.00   0.50    0.05    --  105.25  37.00  49.00  170
 34  \w     35.00 121.00   0.50    0.05    --   47.32  37.00  49.00  172
 35  \w     35.00 120.00   0.50    0.05    --   47.32  38.00-120.00  170
 36  \w     95.00 178.00   0.50    0.05    --  105.25 125.00 -90.00  166
;
_diffrn_measurement_device 'four-circle diffractometer'
_diffrn_measurement_device_type 'XtaLAB Synergy, Dualflex, HyPix'
_diffrn_measurement_method '\w scans'
_diffrn_orient_matrix_type 'CrysAlisPro convention (1999,Acta A55,543-557)'
_diffrn_orient_matrix_UB_11 -0.0041620000
_diffrn_orient_matrix_UB_12 0.1234313000
_diffrn_orient_matrix_UB_13 -0.0844097000
_diffrn_orient_matrix_UB_21 0.0908953000
_diffrn_orient_matrix_UB_22 -0.0669537000
_diffrn_orient_matrix_UB_23 0.0278161000
_diffrn_orient_matrix_UB_31 -0.0250013000
_diffrn_orient_matrix_UB_32 -0.2636376000
_diffrn_orient_matrix_UB_33 -0.0465523000
_diffrn_radiation_monochromator mirror
_diffrn_radiation_probe x-ray
_diffrn_radiation_type 'Cu K\a'
_diffrn_radiation_wavelength 1.54184
_diffrn_reflns_av_R_equivalents 0.0360
_diffrn_reflns_av_unetI/netI 0.0170
_diffrn_reflns_Laue_measured_fraction_full 1.000
_diffrn_reflns_Laue_measured_fraction_max 0.964
_diffrn_reflns_limit_h_max 21
_diffrn_reflns_limit_h_min -22
_diffrn_reflns_limit_k_max 6
_diffrn_reflns_limit_k_min -6
_diffrn_reflns_limit_l_max 21
_diffrn_reflns_limit_l_min -21
_diffrn_reflns_number 12187
_diffrn_reflns_point_group_measured_fraction_full 1.000
_diffrn_reflns_point_group_measured_fraction_max 0.964
_diffrn_reflns_theta_full 67.684
_diffrn_reflns_theta_max 75.390
_diffrn_reflns_theta_min 5.419
_diffrn_source 'micro-focus sealed X-ray tube'
_diffrn_source_type 'PhotonJet (Cu) X-ray Source'
_exptl_absorpt_coefficient_mu 6.905
_exptl_absorpt_correction_T_max 1.00000
_exptl_absorpt_correction_T_min 0.30376
_exptl_absorpt_correction_type multi-scan
_exptl_absorpt_process_details
;
CrysAlisPro 1.171.42.55a (Rigaku Oxford Diffraction, 2022)
Empirical absorption correction using spherical harmonics,
implemented in SCALE3 ABSPACK scaling algorithm.
;
_exptl_crystal_colour 'clear colourless'
_exptl_crystal_colour_lustre clear
_exptl_crystal_colour_primary colourless
_exptl_crystal_density_diffrn 2.072
_exptl_crystal_description prism
_exptl_crystal_F_000 872
_exptl_crystal_size_max 0.3
_exptl_crystal_size_mid 0.2
_exptl_crystal_size_min 0.1
_refine_diff_density_max 0.352
_refine_diff_density_min -0.534
_refine_diff_density_rms 0.068
_refine_ls_extinction_coef 0.00149(8)
_refine_ls_extinction_expression Fc^*^=kFc[1+0.001xFc^2^\l^3^/sin(2\q)]^-1/4^
_refine_ls_extinction_method 'SHELXL-2018/3 (Sheldrick 2018)'
_refine_ls_goodness_of_fit_ref 1.086
_refine_ls_hydrogen_treatment mixed
_refine_ls_matrix_type full
_refine_ls_number_parameters 109
_refine_ls_number_reflns 1433
_refine_ls_number_restraints 1
_refine_ls_restrained_S_all 1.090
_refine_ls_R_factor_all 0.0218
_refine_ls_R_factor_gt 0.0211
_refine_ls_shift/su_max 0.001
_refine_ls_shift/su_mean 0.000
_refine_ls_structure_factor_coef Fsqd
_refine_ls_weighting_details 'w=1/[\s^2^(Fo^2^)+(0.0327P)^2^+1.6025P] where P=(Fo^2^+2Fc^2^)/3'
_refine_ls_weighting_scheme calc
_refine_ls_wR_factor_gt 0.0580
_refine_ls_wR_factor_ref 0.0585
_reflns_Friedel_coverage 0.000
_reflns_number_gt 1384
_reflns_number_total 1433
_reflns_threshold_expression 'I > 2\s(I)'
_cod_data_source_file d5cp01211b2.cif
_cod_data_source_block rb444_e_auto
_cod_database_code 7250518
_shelx_shelxl_version_number 2018/3
_chemical_oxdiff_formula 'C11 H16 N2 Se O4'
_shelx_space_group_comment
;
The symmetry employed for this shelxl refinement is uniquely defined
by the following loop, which should always be used as a source of
symmetry information in preference to the above space-group names.
They are only intended as comments.
;
_shelx_estimated_absorpt_t_max 0.545
_shelx_estimated_absorpt_t_min 0.231
_olex2_refinement_description
;
1. Restrained distances
 H3-O3
 0.78 with sigma of 0.02
2.a Aromatic/amide H refined with riding coordinates:
 C2(H2), C5(H5), C4(H4), C1(H1A)
;
_olex2_submission_special_instructions 'No special instructions were received'
_oxdiff_exptl_absorpt_empirical_details
;
Empirical correction (ABSPACK) includes:
- Absorption correction using spherical harmonics
- Frame scaling
;
_oxdiff_exptl_absorpt_empirical_full_max 2.101
_oxdiff_exptl_absorpt_empirical_full_min 0.571

loop_
_space_group_symop_operation_xyz
'x, y, z'
'-x, y, -z+1/2'
'x+1/2, y+1/2, z'
'-x+1/2, y+1/2, -z+1/2'
'-x, -y, -z'
'x, -y, z-1/2'
'-x+1/2, -y+1/2, -z'
'x+1/2, -y+1/2, z-1/2'

loop_
_atom_site_label
_atom_site_type_symbol
_atom_site_fract_x
_atom_site_fract_y
_atom_site_fract_z
_atom_site_U_iso_or_equiv
_atom_site_adp_type
_atom_site_occupancy
_atom_site_site_symmetry_order
_atom_site_calc_flag
_atom_site_refinement_flags_posn
_atom_site_refinement_flags_adp
_atom_site_refinement_flags_occupancy
_atom_site_disorder_assembly
_atom_site_disorder_group
Se1 Se 0.68505(2) 0.09468(4) 0.31090(2) 0.02798(13) Uani 1 1 d . . . . .
O4 O 0.68197(9) 0.1882(3) 0.21835(10) 0.0395(4) Uani 1 1 d . . . . .
O2 O 0.59778(10) 0.1442(3) 0.31349(12) 0.0446(4) Uani 1 1 d . . . . .
O3 O 0.68992(11) -0.2374(4) 0.31204(11) 0.0446(4) Uani 1 1 d D . . . .
N1 N 0.56269(12) 0.5289(4) 0.39475(13) 0.0386(4) Uani 1 1 d . . . . .
O1 O 0.76250(10) 0.2034(4) 0.39363(11) 0.0544(5) Uani 1 1 d . . . . .
C3 C 0.51343(12) 0.9004(3) 0.47719(13) 0.0272(4) Uani 1 1 d . . . . .
C2 C 0.59660(13) 0.8511(5) 0.50213(14) 0.0392(5) Uani 1 1 d . . . . .
H2 H 0.636258 0.944776 0.547259 0.047 Uiso 1 1 calc R U . . .
C5 C 0.48382(16) 0.5725(5) 0.36893(17) 0.0468(6) Uani 1 1 d . . . . .
H5 H 0.445869 0.476959 0.322947 0.056 Uiso 1 1 calc R U . . .
C4 C 0.45702(13) 0.7562(5) 0.40882(14) 0.0407(5) Uani 1 1 d . . . . .
H4 H 0.401201 0.784496 0.390217 0.049 Uiso 1 1 calc R U . . .
C1 C 0.61913(14) 0.6634(5) 0.45944(15) 0.0419(5) Uani 1 1 d . . . . .
H1A H 0.674365 0.629819 0.475847 0.050 Uiso 1 1 calc R U . . .
H1 H 0.577(2) 0.400(6) 0.366(2) 0.076(11) Uiso 1 1 d . . . . .
H3 H 0.7240(14) -0.263(6) 0.3023(18) 0.048(8) Uiso 1 1 d D . . . .

loop_
_atom_site_aniso_label
_atom_site_aniso_U_11
_atom_site_aniso_U_22
_atom_site_aniso_U_33
_atom_site_aniso_U_23
_atom_site_aniso_U_13
_atom_site_aniso_U_12
Se1 0.02880(16) 0.02404(17) 0.03454(17) 0.00029(7) 0.01680(11) 0.00165(7)
O4 0.0420(8) 0.0405(9) 0.0407(8) 0.0065(7) 0.0223(7) -0.0006(7)
O2 0.0398(8) 0.0427(9) 0.0640(11) -0.0070(8) 0.0342(8) 0.0033(7)
O3 0.0556(11) 0.0261(9) 0.0715(12) 0.0048(7) 0.0456(10) 0.0059(7)
N1 0.0468(11) 0.0347(10) 0.0404(10) -0.0024(8) 0.0244(9) 0.0051(9)
O1 0.0464(9) 0.0552(11) 0.0446(9) -0.0028(8) 0.0031(7) -0.0063(8)
C3 0.0279(9) 0.0274(10) 0.0265(9) 0.0029(7) 0.0119(8) 0.0024(7)
C2 0.0289(10) 0.0505(13) 0.0348(11) -0.0070(10) 0.0105(8) 0.0034(10)
C5 0.0431(13) 0.0466(15) 0.0478(13) -0.0189(10) 0.0165(11) -0.0019(10)
C4 0.0285(10) 0.0435(13) 0.0441(11) -0.0132(10) 0.0098(9) 0.0015(9)
C1 0.0332(11) 0.0536(14) 0.0413(12) 0.0005(11) 0.0183(9) 0.0106(11)

loop_
_atom_type_symbol
_atom_type_description
_atom_type_scat_dispersion_real
_atom_type_scat_dispersion_imag
_atom_type_scat_source
C C 0.0181 0.0091 'International Tables Vol C Tables 4.2.6.8 and 6.1.1.4'
H H 0.0000 0.0000 'International Tables Vol C Tables 4.2.6.8 and 6.1.1.4'
N N 0.0311 0.0180 'International Tables Vol C Tables 4.2.6.8 and 6.1.1.4'
O O 0.0492 0.0322 'International Tables Vol C Tables 4.2.6.8 and 6.1.1.4'
Se Se -0.7943 1.1372 'International Tables Vol C Tables 4.2.6.8 and 6.1.1.4'

loop_
_geom_angle_atom_site_label_1
_geom_angle_atom_site_label_2
_geom_angle_atom_site_label_3
_geom_angle
_geom_angle_site_symmetry_1
_geom_angle_site_symmetry_3
_geom_angle_publ_flag
O4 Se1 O3 106.77(8) . . ?
O2 Se1 O4 110.43(9) . . ?
O2 Se1 O3 101.74(8) . . ?
O1 Se1 O4 113.66(9) . . ?
O1 Se1 O2 114.67(10) . . ?
O1 Se1 O3 108.57(9) . . ?
Se1 O3 H3 103(3) . . ?
C5 N1 C1 121.6(2) . . ?
C5 N1 H1 117(2) . . ?
C1 N1 H1 122(2) . . ?
C2 C3 C3 121.0(2) . 5_676 ?
C4 C3 C3 121.3(2) . 5_676 ?
C4 C3 C2 117.73(19) . . ?
C3 C2 H2 120.3 . . ?
C1 C2 C3 119.4(2) . . ?
C1 C2 H2 120.3 . . ?
N1 C5 H5 119.5 . . ?
N1 C5 C4 120.9(2) . . ?
C4 C5 H5 119.5 . . ?
C3 C4 H4 120.1 . . ?
C5 C4 C3 119.8(2) . . ?
C5 C4 H4 120.1 . . ?
N1 C1 C2 120.6(2) . . ?
N1 C1 H1A 119.7 . . ?
C2 C1 H1A 119.7 . . ?

loop_
_geom_bond_atom_site_label_1
_geom_bond_atom_site_label_2
_geom_bond_distance
_geom_bond_site_symmetry_2
_geom_bond_publ_flag
Se1 O4 1.6220(14) . ?
Se1 O2 1.6154(15) . ?
Se1 O3 1.7145(19) . ?
Se1 O1 1.6018(16) . ?
O3 H3 0.714(17) . ?
N1 C5 1.318(3) . ?
N1 C1 1.331(3) . ?
N1 H1 0.92(4) . ?
C3 C3 1.487(4) 5_676 ?
C3 C2 1.399(3) . ?
C3 C4 1.389(3) . ?
C2 H2 0.9300 . ?
C2 C1 1.371(3) . ?
C5 H5 0.9300 . ?
C5 C4 1.368(3) . ?
C4 H4 0.9300 . ?
C1 H1A 0.9300 . ?

loop_
_geom_torsion_atom_site_label_1
_geom_torsion_atom_site_label_2
_geom_torsion_atom_site_label_3
_geom_torsion_atom_site_label_4
_geom_torsion
_geom_torsion_site_symmetry_1
_geom_torsion_site_symmetry_2
_geom_torsion_site_symmetry_3
_geom_torsion_site_symmetry_4
_geom_torsion_publ_flag
N1 C5 C4 C3 0.4(4) . . . . ?
C3 C3 C2 C1 179.1(2) 5_676 . . . ?
C3 C3 C4 C5 -179.3(3) 5_676 . . . ?
C3 C2 C1 N1 0.1(4) . . . . ?
C2 C3 C4 C5 0.4(4) . . . . ?
C5 N1 C1 C2 0.7(4) . . . . ?
C4 C3 C2 C1 -0.6(3) . . . . ?
C1 N1 C5 C4 -0.9(4) . . . . ?
